data_4075877
loop_
_publ_author_name
'Bavarian, Neda'
'Baird, Michael C.'

_publ_section_title
;
 Synthesis and Characterization of the New Alkyl Borates [RB(C6F5)3]-(R =
 CH2Me, CHMe2, CH2CMe3):&#x00A0; Utilization of [Me3CCH2B(C6F5)3]-as a
 Weakly Coordinating Counteranion during Zirconocene-Induced Catalysis of
 Propylene Polymerization
;
_journal_issue 12
_journal_name_full Organometallics
_journal_page_first 2889
_journal_paper_doi 10.1021/om050242d
_journal_volume 24
_journal_year 2005
_chemical_formula_sum 'C56 H35 B F15 N P2'
_chemical_formula_weight 1079.60
_chemical_name_systematic
; 
 ? 
;
_space_group_IT_number 14
_symmetry_cell_setting monoclinic
_symmetry_space_group_name_Hall '-P 2yn'
_symmetry_space_group_name_H-M 'P 1 21/n 1'
_atom_sites_solution_hydrogens geom
_atom_sites_solution_primary direct
_atom_sites_solution_secondary difmap
_audit_creation_method SHELXL-97
_cell_angle_alpha 90.00
_cell_angle_beta 91.713(3)
_cell_angle_gamma 90.00
_cell_formula_units_Z 4
_cell_length_a 12.854(2)
_cell_length_b 18.717(3)
_cell_length_c 20.397(4)
_cell_measurement_temperature 180(2)
_cell_volume 4905.1(15)
_computing_cell_refinement 'Bruker SMART'
_computing_data_collection 'Bruker SMART'
_computing_data_reduction 'Bruker SHELXTL'
_computing_molecular_graphics 'Bruker SHELXTL'
_computing_publication_material 'Bruker SHELXTL'
_computing_structure_refinement 'SHELXL-97 (Sheldrick, 1997)'
_computing_structure_solution 'SHELXS-97 (Sheldrick, 1990)'
_diffrn_ambient_temperature 180(2)
_diffrn_measured_fraction_theta_full 0.945
_diffrn_measured_fraction_theta_max 0.945
_diffrn_measurement_device_type 'CCD area detector'
_diffrn_measurement_method 'phi and omega scans'
_diffrn_radiation_monochromator graphite
_diffrn_radiation_source 'fine-focus sealed tube'
_diffrn_radiation_type MoK\a
_diffrn_radiation_wavelength 0.71073
_diffrn_reflns_av_R_equivalents 0.0539
_diffrn_reflns_av_sigmaI/netI 0.1320
_diffrn_reflns_limit_h_max 15
_diffrn_reflns_limit_h_min -16
_diffrn_reflns_limit_k_max 24
_diffrn_reflns_limit_k_min -24
_diffrn_reflns_limit_l_max 25
_diffrn_reflns_limit_l_min -26
_diffrn_reflns_number 34522
_diffrn_reflns_theta_full 28.32
_diffrn_reflns_theta_max 28.32
_diffrn_reflns_theta_min 1.48
_exptl_absorpt_coefficient_mu 0.186
_exptl_absorpt_correction_T_max 1.0000
_exptl_absorpt_correction_T_min 0.8453
_exptl_absorpt_correction_type 'Empirical (Bruker SADABS)'
_exptl_crystal_colour colorless
_exptl_crystal_density_diffrn 1.462
_exptl_crystal_density_method 'not measured'
_exptl_crystal_description block
_exptl_crystal_F_000 2192
_exptl_crystal_size_max 0.3
_exptl_crystal_size_mid 0.2
_exptl_crystal_size_min 0.2
_refine_diff_density_max 0.427
_refine_diff_density_min -0.248
_refine_diff_density_rms 0.046
_refine_ls_extinction_method none
_refine_ls_goodness_of_fit_ref 0.799
_refine_ls_hydrogen_treatment mixed
_refine_ls_matrix_type full
_refine_ls_number_parameters 796
_refine_ls_number_reflns 11546
_refine_ls_number_restraints 0
_refine_ls_restrained_S_all 0.799
_refine_ls_R_factor_all 0.1344
_refine_ls_R_factor_gt 0.0488
_refine_ls_shift/su_max 0.001
_refine_ls_shift/su_mean 0.000
_refine_ls_structure_factor_coef Fsqd
_refine_ls_weighting_details 'calc w=1/[\s^2^(Fo^2^)+(0.0448P)^2^+0.0000P] where P=(Fo^2^+2Fc^2^)/3'
_refine_ls_weighting_scheme calc
_refine_ls_wR_factor_gt 0.0924
_refine_ls_wR_factor_ref 0.1082
_reflns_number_gt 4877
_reflns_number_total 11546
_reflns_threshold_expression >2sigma(I)
_cod_data_source_file om050242dsi20050405_023808.cif
_cod_data_source_block aw71
_cod_depositor_comments
;
The following automatic conversions were performed:

'_symmetry_cell_setting' value 'Monoclinic' changed to 'monoclinic'
according to /home/saulius/struct/CIF-dictionaries/cif_core.dic
dictionary named 'cif_core.dic' version 2.4.1 from 2010-06-29.

Automatic conversion script
Id: cif_fix_values 1715 2011-07-08 13:25:40Z adriana 
;
_cod_original_sg_symbol_H-M P2(1)/n
_cod_database_code 4075877

loop_
_symmetry_equiv_pos_as_xyz
'x, y, z'
'-x+1/2, y+1/2, -z+1/2'
'-x, -y, -z'
'x-1/2, -y-1/2, z-1/2'

loop_
_atom_site_label
_atom_site_type_symbol
_atom_site_fract_x
_atom_site_fract_y
_atom_site_fract_z
_atom_site_U_iso_or_equiv
_atom_site_adp_type
_atom_site_occupancy
_atom_site_symmetry_multiplicity
_atom_site_calc_flag
_atom_site_refinement_flags
N1 N -1.70130(16) 0.01038(10) 0.25001(10) 0.0362(5) Uani 1 1 d .
P1 P -1.73590(6) 0.01816(4) 0.17522(3) 0.03468(19) Uani 1 1 d .
P2 P -1.66262(6) -0.04367(4) 0.30454(4) 0.03657(19) Uani 1 1 d .
B1 B -1.2789(3) 0.29519(16) 0.35047(16) 0.0402(8) Uani 1 1 d .
C1 C -1.3034(2) 0.30925(13) 0.27045(13) 0.0375(7) Uani 1 1 d .
C2 C -1.2421(2) 0.29126(15) 0.21922(16) 0.0472(8) Uani 1 1 d .
C3 C -1.2636(3) 0.30746(17) 0.15387(16) 0.0576(9) Uani 1 1 d .
C4 C -1.3502(3) 0.34555(17) 0.13791(15) 0.0564(9) Uani 1 1 d .
C5 C -1.4140(2) 0.36659(15) 0.18607(15) 0.0480(8) Uani 1 1 d .
C6 C -1.3901(2) 0.34786(14) 0.24976(14) 0.0394(7) Uani 1 1 d .
C7 C -1.2693(2) 0.37786(13) 0.37976(13) 0.0359(7) Uani 1 1 d .
C8 C -1.3398(2) 0.41461(14) 0.41824(13) 0.0351(7) Uani 1 1 d .
C9 C -1.3277(2) 0.48374(15) 0.43951(13) 0.0375(7) Uani 1 1 d .
C10 C -1.2424(2) 0.52243(15) 0.42198(13) 0.0418(7) Uani 1 1 d .
C11 C -1.1711(2) 0.48995(16) 0.38352(14) 0.0451(8) Uani 1 1 d .
C12 C -1.1851(2) 0.42105(15) 0.36359(13) 0.0414(7) Uani 1 1 d .
C13 C -1.3729(2) 0.24963(13) 0.38444(13) 0.0375(7) Uani 1 1 d .
C14 C -1.4507(2) 0.21130(13) 0.35266(14) 0.0378(7) Uani 1 1 d .
C15 C -1.5271(2) 0.17311(13) 0.38317(15) 0.0409(7) Uani 1 1 d .
C16 C -1.5276(2) 0.17055(14) 0.44997(15) 0.0441(8) Uani 1 1 d .
C17 C -1.4503(2) 0.20523(14) 0.48491(14) 0.0451(8) Uani 1 1 d .
C18 C -1.3760(2) 0.24239(14) 0.45213(15) 0.0419(7) Uani 1 1 d .
C19 C -1.1706(2) 0.25181(14) 0.36812(14) 0.0462(8) Uani 1 1 d .
H19A H -1.1140 0.2734 0.3429 0.055 Uiso 1 1 calc R
H19B H -1.1530 0.2588 0.4153 0.055 Uiso 1 1 calc R
C20 C -1.1734(3) 0.17208(16) 0.35404(17) 0.0761(11) Uani 1 1 d .
H20A H -1.1057 0.1509 0.3661 0.114 Uiso 1 1 calc R
H20B H -1.1886 0.1643 0.3072 0.114 Uiso 1 1 calc R
H20C H -1.2277 0.1496 0.3798 0.114 Uiso 1 1 calc R
C21 C -1.8649(2) 0.05500(13) 0.17040(14) 0.0390(7) Uani 1 1 d .
C22 C -1.9346(2) 0.03645(16) 0.21828(18) 0.0511(8) Uani 1 1 d .
H22 H -1.912(2) 0.0054(14) 0.2549(14) 0.060(9) Uiso 1 1 d .
C23 C -2.0365(3) 0.06167(18) 0.2171(2) 0.0653(10) Uani 1 1 d .
H23 H -2.103(3) 0.047(2) 0.273(2) 0.161(17) Uiso 1 1 d .
C24 C -2.0664(3) 0.1063(2) 0.1667(2) 0.0698(12) Uani 1 1 d .
H24 H -2.131(3) 0.1232(16) 0.1607(15) 0.075(12) Uiso 1 1 d .
C25 C -2.0003(3) 0.12627(19) 0.1188(2) 0.0676(11) Uani 1 1 d .
H25 H -2.016(2) 0.1563(17) 0.0836(15) 0.076(12) Uiso 1 1 d .
C26 C -1.8977(3) 0.09999(17) 0.11968(17) 0.0550(9) Uani 1 1 d .
H26 H -1.8486(19) 0.1132(12) 0.0875(12) 0.036(8) Uiso 1 1 d .
C27 C -1.6518(2) 0.07865(14) 0.13442(13) 0.0372(7) Uani 1 1 d .
C28 C -1.6373(3) 0.07421(19) 0.06719(16) 0.0602(10) Uani 1 1 d .
H28 H -1.667(2) 0.0374(13) 0.0448(13) 0.048(9) Uiso 1 1 d .
C29 C -1.5767(3) 0.1234(2) 0.03558(18) 0.0724(11) Uani 1 1 d .
H29 H -1.561(2) 0.1200(15) -0.0119(16) 0.081(11) Uiso 1 1 d .
C30 C -1.5286(3) 0.17649(19) 0.07048(18) 0.0640(10) Uani 1 1 d .
H30 H -1.486(2) 0.2113(15) 0.0494(15) 0.074(10) Uiso 1 1 d .
C31 C -1.5408(3) 0.18164(17) 0.13705(18) 0.0593(10) Uani 1 1 d .
H31 H -1.506(2) 0.2180(14) 0.1612(14) 0.061(9) Uiso 1 1 d .
C32 C -1.6019(2) 0.13267(16) 0.16855(17) 0.0452(8) Uani 1 1 d .
H32 H -1.6085(18) 0.1342(11) 0.2113(11) 0.026(7) Uiso 1 1 d .
C33 C -1.7373(2) -0.06417(13) 0.12973(12) 0.0332(7) Uani 1 1 d .
C34 C -1.8294(2) -0.09397(14) 0.10517(14) 0.0375(7) Uani 1 1 d .
H34 H -1.8982(18) -0.0701(11) 0.1117(10) 0.028(7) Uiso 1 1 d .
C35 C -1.8277(3) -0.15932(15) 0.07320(15) 0.0440(8) Uani 1 1 d .
H35 H -1.892(2) -0.1790(13) 0.0576(13) 0.052(9) Uiso 1 1 d .
C36 C -1.7353(3) -0.19500(16) 0.06672(15) 0.0476(8) Uani 1 1 d .
H36 H -1.7394(19) -0.2409(13) 0.0449(12) 0.046(8) Uiso 1 1 d .
C37 C -1.6432(3) -0.16575(16) 0.09096(15) 0.0463(8) Uani 1 1 d .
H37 H -1.579(2) -0.1909(13) 0.0883(12) 0.045(8) Uiso 1 1 d .
C38 C -1.6443(2) -0.10028(16) 0.12229(14) 0.0425(8) Uani 1 1 d .
H38 H -1.5824(19) -0.0793(12) 0.1400(12) 0.040(8) Uiso 1 1 d .
C39 C -1.7426(2) -0.03640(15) 0.37499(13) 0.0406(7) Uani 1 1 d .
C40 C -1.7584(3) -0.0950(2) 0.41538(17) 0.0580(9) Uani 1 1 d .
H40 H -1.733(2) -0.1377(13) 0.4045(13) 0.045(9) Uiso 1 1 d .
C41 C -1.8171(3) -0.0885(3) 0.47064(18) 0.0709(11) Uani 1 1 d .
H41 H -1.827(2) -0.1332(16) 0.4936(16) 0.083(12) Uiso 1 1 d .
C42 C -1.8613(3) -0.0234(3) 0.48494(19) 0.0762(13) Uani 1 1 d .
H42 H -1.899(3) -0.0226(17) 0.5182(17) 0.082(13) Uiso 1 1 d .
C43 C -1.8471(3) 0.0354(2) 0.44587(19) 0.0684(10) Uani 1 1 d .
H43 H -1.884(3) 0.0846(18) 0.4543(16) 0.101(13) Uiso 1 1 d .
C44 C -1.7872(3) 0.02813(18) 0.39064(16) 0.0543(9) Uani 1 1 d .
H44 H -1.7786(19) 0.0676(13) 0.3643(12) 0.039(8) Uiso 1 1 d .
C45 C -1.5308(2) -0.02334(13) 0.33011(14) 0.0379(7) Uani 1 1 d .
C46 C -1.4927(3) -0.03513(19) 0.39292(19) 0.0718(12) Uani 1 1 d .
H46 H -1.541(2) -0.0493(16) 0.4210(15) 0.073(12) Uiso 1 1 d .
C47 C -1.3899(3) -0.0197(2) 0.4092(2) 0.0845(14) Uani 1 1 d .
H47 H -1.370(2) -0.0269(15) 0.4514(16) 0.077(12) Uiso 1 1 d .
C48 C -1.3249(3) 0.00690(18) 0.3636(2) 0.0680(11) Uani 1 1 d .
H48 H -1.258(2) 0.0202(15) 0.3772(14) 0.071(11) Uiso 1 1 d .
C49 C -1.3623(3) 0.0200(2) 0.3017(2) 0.0712(11) Uani 1 1 d .
H49 H -1.319(3) 0.0356(18) 0.2682(18) 0.106(14) Uiso 1 1 d .
C50 C -1.4651(3) 0.00507(18) 0.28514(17) 0.0557(9) Uani 1 1 d .
H50 H -1.489(2) 0.0131(14) 0.2413(14) 0.066(10) Uiso 1 1 d .
C51 C -1.6693(2) -0.13568(13) 0.28019(13) 0.0361(7) Uani 1 1 d .
C52 C -1.5831(3) -0.17964(15) 0.27749(15) 0.0458(8) Uani 1 1 d .
H52 H -1.5184(18) -0.1606(11) 0.2890(11) 0.029(7) Uiso 1 1 d .
C53 C -1.5946(3) -0.24909(16) 0.25532(16) 0.0537(9) Uani 1 1 d .
H53 H -1.5356(19) -0.2758(12) 0.2559(12) 0.037(8) Uiso 1 1 d .
C54 C -1.6905(3) -0.27491(16) 0.23658(16) 0.0522(9) Uani 1 1 d .
H54 H -1.6931(19) -0.3241(14) 0.2215(12) 0.048(8) Uiso 1 1 d .
C55 C -1.7770(3) -0.23142(17) 0.23915(16) 0.0512(9) Uani 1 1 d .
H55 H -1.841(2) -0.2478(13) 0.2244(13) 0.044(8) Uiso 1 1 d .
C56 C -1.7669(2) -0.16235(16) 0.26096(14) 0.0421(8) Uani 1 1 d .
H56 H -1.8239(19) -0.1312(12) 0.2606(11) 0.033(7) Uiso 1 1 d .
F2 F -1.15223(14) 0.25385(9) 0.22977(9) 0.0694(5) Uani 1 1 d .
F3 F -1.19818(17) 0.28571(11) 0.10718(9) 0.0911(7) Uani 1 1 d .
F4 F -1.37246(16) 0.36178(11) 0.07451(9) 0.0863(6) Uani 1 1 d .
F5 F -1.50136(14) 0.40419(9) 0.17006(8) 0.0701(5) Uani 1 1 d .
F6 F -1.46054(12) 0.36873(8) 0.29452(8) 0.0523(4) Uani 1 1 d .
F8 F -1.42861(11) 0.38238(8) 0.43723(7) 0.0464(4) Uani 1 1 d .
F9 F -1.39945(12) 0.51371(8) 0.47732(7) 0.0522(4) Uani 1 1 d .
F10 F -1.22927(13) 0.59042(8) 0.44142(8) 0.0606(5) Uani 1 1 d .
F11 F -1.08651(14) 0.52704(9) 0.36504(9) 0.0692(5) Uani 1 1 d .
F12 F -1.11180(12) 0.39433(8) 0.32378(8) 0.0584(5) Uani 1 1 d .
F14 F -1.45708(12) 0.20888(8) 0.28575(7) 0.0494(4) Uani 1 1 d .
F15 F -1.60235(12) 0.13965(8) 0.34740(8) 0.0532(5) Uani 1 1 d .
F16 F -1.60352(14) 0.13526(9) 0.48038(8) 0.0644(5) Uani 1 1 d .
F17 F -1.44947(14) 0.20319(9) 0.55121(8) 0.0630(5) Uani 1 1 d .
F18 F -1.30242(13) 0.27521(8) 0.49118(8) 0.0550(5) Uani 1 1 d .

loop_
_atom_site_aniso_label
_atom_site_aniso_U_11
_atom_site_aniso_U_22
_atom_site_aniso_U_33
_atom_site_aniso_U_23
_atom_site_aniso_U_13
_atom_site_aniso_U_12
N1 0.0405(14) 0.0373(12) 0.0305(13) 0.0006(10) -0.0016(11) 0.0009(11)
P1 0.0342(4) 0.0365(4) 0.0332(4) 0.0006(3) -0.0011(3) -0.0014(3)
P2 0.0373(5) 0.0380(4) 0.0342(4) 0.0023(3) -0.0015(4) -0.0003(3)
B1 0.034(2) 0.0447(19) 0.042(2) -0.0009(16) 0.0022(16) 0.0020(16)
C1 0.0374(18) 0.0353(15) 0.0401(18) -0.0043(13) 0.0048(15) -0.0054(13)
C2 0.041(2) 0.0464(18) 0.054(2) 0.0007(16) 0.0087(17) 0.0008(15)
C3 0.070(3) 0.065(2) 0.039(2) -0.0005(17) 0.0226(19) -0.0019(19)
C4 0.077(3) 0.060(2) 0.033(2) 0.0103(16) 0.0049(19) -0.0083(19)
C5 0.051(2) 0.0467(18) 0.046(2) 0.0076(16) -0.0029(18) -0.0003(16)
C6 0.0420(19) 0.0415(16) 0.0353(18) -0.0042(14) 0.0088(15) -0.0023(14)
C7 0.0308(16) 0.0439(16) 0.0327(17) 0.0006(13) -0.0020(13) 0.0003(14)
C8 0.0267(16) 0.0436(17) 0.0351(17) 0.0040(14) 0.0001(14) -0.0025(13)
C9 0.0347(18) 0.0469(17) 0.0309(16) -0.0039(14) 0.0025(14) 0.0050(15)
C10 0.048(2) 0.0423(17) 0.0348(17) -0.0062(14) -0.0018(15) -0.0028(15)
C11 0.0380(19) 0.0533(19) 0.0441(19) -0.0036(16) 0.0045(15) -0.0173(16)
C12 0.0323(18) 0.0550(19) 0.0373(18) -0.0031(15) 0.0081(15) -0.0015(15)
C13 0.0394(18) 0.0376(15) 0.0353(18) 0.0024(13) -0.0023(14) 0.0032(13)
C14 0.0449(19) 0.0337(15) 0.0350(18) 0.0037(13) 0.0027(15) 0.0030(14)
C15 0.044(2) 0.0287(15) 0.050(2) 0.0018(14) -0.0044(16) -0.0019(14)
C16 0.048(2) 0.0383(17) 0.047(2) 0.0113(15) 0.0072(17) -0.0038(15)
C17 0.056(2) 0.0441(17) 0.0346(19) 0.0077(15) -0.0009(16) 0.0047(16)
C18 0.0396(19) 0.0398(16) 0.046(2) 0.0026(14) -0.0066(16) -0.0039(14)
C19 0.0446(19) 0.0499(18) 0.0444(19) -0.0035(15) 0.0058(15) 0.0045(15)
C20 0.077(3) 0.070(2) 0.082(3) 0.020(2) 0.026(2) 0.024(2)
C21 0.0401(19) 0.0339(15) 0.0426(18) -0.0059(14) -0.0066(15) 0.0007(13)
C22 0.040(2) 0.0487(19) 0.065(2) -0.0026(18) 0.0020(18) 0.0010(16)
C23 0.043(2) 0.057(2) 0.095(3) -0.016(2) -0.005(2) 0.0060(18)
C24 0.043(3) 0.059(2) 0.106(4) -0.034(2) -0.014(3) 0.010(2)
C25 0.070(3) 0.049(2) 0.081(3) -0.008(2) -0.033(3) 0.014(2)
C26 0.059(3) 0.052(2) 0.054(2) 0.0008(18) -0.009(2) 0.0037(18)
C27 0.0389(18) 0.0409(16) 0.0317(17) 0.0034(13) -0.0013(14) -0.0026(13)
C28 0.068(3) 0.069(2) 0.042(2) 0.0014(19) -0.0064(18) -0.033(2)
C29 0.090(3) 0.090(3) 0.036(2) 0.007(2) -0.001(2) -0.037(2)
C30 0.076(3) 0.064(2) 0.052(2) 0.0149(19) 0.005(2) -0.026(2)
C31 0.075(3) 0.049(2) 0.055(2) -0.0055(18) 0.009(2) -0.0217(19)
C32 0.055(2) 0.0450(18) 0.036(2) -0.0008(16) 0.0075(17) -0.0051(15)
C33 0.0335(17) 0.0372(15) 0.0289(16) 0.0030(12) 0.0028(13) -0.0004(13)
C34 0.0351(18) 0.0372(16) 0.0401(18) 0.0022(14) -0.0006(15) -0.0001(14)
C35 0.044(2) 0.0410(18) 0.047(2) -0.0011(15) -0.0068(17) -0.0039(16)
C36 0.061(2) 0.0377(18) 0.044(2) -0.0056(15) 0.0038(17) -0.0031(17)
C37 0.042(2) 0.0506(19) 0.047(2) 0.0001(16) 0.0096(17) 0.0090(17)
C38 0.038(2) 0.0511(19) 0.0389(19) -0.0042(15) 0.0032(16) -0.0056(16)
C39 0.0382(18) 0.0542(19) 0.0292(17) -0.0013(14) -0.0012(14) -0.0038(15)
C40 0.059(2) 0.073(3) 0.042(2) 0.010(2) 0.0030(18) 0.005(2)
C41 0.059(3) 0.108(3) 0.046(2) 0.020(3) 0.003(2) -0.003(2)
C42 0.055(3) 0.135(4) 0.039(2) -0.011(3) 0.011(2) -0.013(3)
C43 0.063(3) 0.088(3) 0.055(3) -0.018(2) 0.015(2) -0.006(2)
C44 0.061(2) 0.057(2) 0.045(2) -0.0077(18) 0.0072(18) -0.0082(18)
C45 0.0406(18) 0.0306(14) 0.0421(18) 0.0023(13) -0.0064(15) -0.0009(13)
C46 0.065(3) 0.082(3) 0.067(3) 0.036(2) -0.021(2) -0.033(2)
C47 0.076(3) 0.090(3) 0.085(3) 0.046(2) -0.049(3) -0.040(2)
C48 0.048(2) 0.061(2) 0.093(3) 0.016(2) -0.028(2) -0.0121(19)
C49 0.037(2) 0.110(3) 0.067(3) 0.000(2) 0.001(2) -0.007(2)
C50 0.038(2) 0.089(3) 0.040(2) -0.0014(19) -0.0006(17) 0.0004(18)
C51 0.0381(18) 0.0360(15) 0.0341(17) 0.0057(13) 0.0012(14) -0.0007(14)
C52 0.040(2) 0.0409(18) 0.055(2) 0.0065(15) -0.0099(17) -0.0034(16)
C53 0.057(2) 0.0402(19) 0.064(2) 0.0090(16) -0.0067(19) 0.0130(18)
C54 0.067(3) 0.0303(17) 0.059(2) 0.0041(16) -0.0018(19) -0.0063(18)
C55 0.050(2) 0.049(2) 0.054(2) 0.0084(16) -0.0045(18) -0.0150(18)
C56 0.040(2) 0.0399(18) 0.047(2) 0.0072(15) 0.0028(16) -0.0013(16)
F2 0.0630(13) 0.0823(13) 0.0640(13) 0.0009(10) 0.0221(10) 0.0203(11)
F3 0.1007(17) 0.1193(16) 0.0555(13) 0.0029(12) 0.0376(12) 0.0154(14)
F4 0.1101(18) 0.1069(15) 0.0422(12) 0.0213(11) 0.0071(12) -0.0039(13)
F5 0.0718(14) 0.0824(13) 0.0554(12) 0.0135(10) -0.0108(10) 0.0137(11)
F6 0.0442(11) 0.0681(11) 0.0447(10) -0.0018(9) 0.0007(9) 0.0127(9)
F8 0.0338(9) 0.0517(9) 0.0541(11) -0.0002(8) 0.0094(8) -0.0017(8)
F9 0.0480(11) 0.0590(10) 0.0503(11) -0.0104(9) 0.0143(9) 0.0041(8)
F10 0.0709(13) 0.0516(10) 0.0599(12) -0.0183(9) 0.0094(10) -0.0175(9)
F11 0.0595(12) 0.0773(12) 0.0722(13) -0.0224(10) 0.0247(10) -0.0334(10)
F12 0.0427(11) 0.0647(11) 0.0691(12) -0.0161(9) 0.0223(9) -0.0095(9)
F14 0.0566(11) 0.0524(9) 0.0392(10) -0.0018(8) -0.0012(8) -0.0140(8)
F15 0.0532(11) 0.0465(9) 0.0594(11) 0.0039(8) -0.0039(9) -0.0139(8)
F16 0.0680(13) 0.0634(11) 0.0623(12) 0.0167(9) 0.0135(10) -0.0151(10)
F17 0.0770(13) 0.0730(12) 0.0392(11) 0.0132(9) 0.0029(9) -0.0047(10)
F18 0.0588(12) 0.0634(11) 0.0420(10) 0.0024(8) -0.0104(9) -0.0096(9)

loop_
_atom_type_symbol
_atom_type_description
_atom_type_scat_dispersion_real
_atom_type_scat_dispersion_imag
_atom_type_scat_source
C C 0.0033 0.0016 'International Tables Vol C Tables 4.2.6.8 and 6.1.1.4'
H H 0.0000 0.0000 'International Tables Vol C Tables 4.2.6.8 and 6.1.1.4'
N N 0.0061 0.0033 'International Tables Vol C Tables 4.2.6.8 and 6.1.1.4'
F F 0.0171 0.0103 'International Tables Vol C Tables 4.2.6.8 and 6.1.1.4'
B B 0.0013 0.0007 'International Tables Vol C Tables 4.2.6.8 and 6.1.1.4'
P P 0.1023 0.0942 'International Tables Vol C Tables 4.2.6.8 and 6.1.1.4'

loop_
_geom_angle_atom_site_label_1
_geom_angle_atom_site_label_2
_geom_angle_atom_site_label_3
_geom_angle
P2 N1 P1 144.52(14)
N1 P1 C27 110.53(12)
N1 P1 C21 108.69(13)
C27 P1 C21 107.53(13)
N1 P1 C33 114.62(11)
C27 P1 C33 107.41(12)
C21 P1 C33 107.81(12)
N1 P2 C51 114.21(12)
N1 P2 C39 109.91(12)
C51 P2 C39 105.68(13)
N1 P2 C45 110.13(12)
C51 P2 C45 108.69(12)
C39 P2 C45 107.97(13)
C19 B1 C13 106.2(2)
C19 B1 C7 109.2(2)
C13 B1 C7 112.2(2)
C19 B1 C1 115.1(2)
C13 B1 C1 111.9(2)
C7 B1 C1 102.3(2)
C2 C1 C6 111.9(3)
C2 C1 B1 127.6(3)
C6 C1 B1 120.4(2)
F2 C2 C1 120.7(3)
F2 C2 C3 114.0(3)
C1 C2 C3 125.3(3)
F3 C3 C4 120.9(3)
F3 C3 C2 120.1(3)
C4 C3 C2 119.0(3)
F4 C4 C3 119.9(3)
F4 C4 C5 120.8(3)
C3 C4 C5 119.3(3)
F5 C5 C4 119.4(3)
F5 C5 C6 121.4(3)
C4 C5 C6 119.2(3)
F6 C6 C5 115.2(3)
F6 C6 C1 119.4(3)
C5 C6 C1 125.3(3)
C8 C7 C12 111.5(2)
C8 C7 B1 128.2(2)
C12 C7 B1 120.2(2)
F8 C8 C9 114.6(2)
F8 C8 C7 120.4(2)
C9 C8 C7 125.0(3)
F9 C9 C10 119.9(2)
F9 C9 C8 120.2(3)
C10 C9 C8 120.0(3)
F10 C10 C11 120.7(3)
F10 C10 C9 121.2(3)
C11 C10 C9 118.1(3)
F11 C11 C12 120.2(3)
F11 C11 C10 119.3(3)
C12 C11 C10 120.5(3)
F12 C12 C11 116.1(3)
F12 C12 C7 119.0(2)
C11 C12 C7 124.9(3)
C14 C13 C18 112.1(3)
C14 C13 B1 127.1(3)
C18 C13 B1 120.7(2)
F14 C14 C13 120.6(2)
F14 C14 C15 114.4(2)
C13 C14 C15 125.1(3)
F15 C15 C16 119.9(3)
F15 C15 C14 120.4(3)
C16 C15 C14 119.7(3)
F16 C16 C15 120.3(3)
F16 C16 C17 121.2(3)
C15 C16 C17 118.6(3)
F17 C17 C16 119.4(3)
F17 C17 C18 121.1(3)
C16 C17 C18 119.5(3)
F18 C18 C17 115.1(3)
F18 C18 C13 119.8(3)
C17 C18 C13 125.1(3)
C20 C19 B1 115.4(2)
C22 C21 C26 119.1(3)
C22 C21 P1 118.7(2)
C26 C21 P1 122.2(3)
C21 C22 C23 121.9(3)
C24 C23 C22 117.6(4)
C25 C24 C23 122.5(4)
C24 C25 C26 119.8(4)
C21 C26 C25 119.0(4)
C32 C27 C28 117.9(3)
C32 C27 P1 120.6(2)
C28 C27 P1 121.5(2)
C29 C28 C27 121.0(3)
C30 C29 C28 119.8(4)
C29 C30 C31 120.3(3)
C30 C31 C32 119.8(3)
C27 C32 C31 121.1(3)
C38 C33 C34 119.6(3)
C38 C33 P1 118.6(2)
C34 C33 P1 121.7(2)
C35 C34 C33 119.9(3)
C36 C35 C34 120.1(3)
C35 C36 C37 120.5(3)
C36 C37 C38 119.8(3)
C37 C38 C33 120.2(3)
C44 C39 C40 119.0(3)
C44 C39 P2 120.2(2)
C40 C39 P2 120.8(2)
C41 C40 C39 120.6(4)
C42 C41 C40 119.2(4)
C43 C42 C41 121.5(4)
C42 C43 C44 118.6(4)
C39 C44 C43 121.1(4)
C50 C45 C46 118.4(3)
C50 C45 P2 118.8(2)
C46 C45 P2 122.8(3)
C45 C46 C47 120.1(4)
C48 C47 C46 120.9(4)
C49 C48 C47 119.5(4)
C48 C49 C50 119.9(4)
C45 C50 C49 121.2(3)
C52 C51 C56 119.4(3)
C52 C51 P2 123.4(2)
C56 C51 P2 117.2(2)
C51 C52 C53 119.7(3)
C54 C53 C52 120.6(3)
C53 C54 C55 120.1(3)
C56 C55 C54 120.0(3)
C55 C56 C51 120.3(3)

loop_
_geom_bond_atom_site_label_1
_geom_bond_atom_site_label_2
_geom_bond_distance
N1 P2 1.573(2)
N1 P1 1.583(2)
P1 C27 1.788(3)
P1 C21 1.795(3)
P1 C33 1.799(3)
P2 C51 1.794(3)
P2 C39 1.797(3)
P2 C45 1.798(3)
B1 C19 1.642(4)
B1 C13 1.649(4)
B1 C7 1.662(4)
B1 C1 1.674(4)
C1 C2 1.369(4)
C1 C6 1.383(4)
C2 F2 1.363(3)
C2 C3 1.387(4)
C3 F3 1.352(3)
C3 C4 1.354(4)
C4 F4 1.351(3)
C4 C5 1.357(4)
C5 F5 1.356(3)
C5 C6 1.372(4)
C6 F6 1.362(3)
C7 C8 1.397(3)
C7 C12 1.399(3)
C8 F8 1.358(3)
C8 C9 1.372(3)
C9 F9 1.343(3)
C9 C10 1.371(4)
C10 F10 1.342(3)
C10 C11 1.366(4)
C11 F11 1.353(3)
C11 C12 1.363(4)
C12 F12 1.357(3)
C13 C14 1.377(4)
C13 C18 1.389(4)
C14 F14 1.366(3)
C14 C15 1.377(4)
C15 F15 1.349(3)
C15 C16 1.364(4)
C16 F16 1.345(3)
C16 C17 1.369(4)
C17 F17 1.353(3)
C17 C18 1.372(4)
C18 F18 1.364(3)
C19 C20 1.520(4)
C21 C22 1.389(4)
C21 C26 1.390(4)
C22 C23 1.392(4)
C23 C24 1.369(5)
C24 C25 1.367(5)
C25 C26 1.407(5)
C27 C32 1.376(4)
C27 C28 1.392(4)
C28 C29 1.379(4)
C29 C30 1.360(4)
C30 C31 1.375(4)
C31 C32 1.378(4)
C33 C38 1.386(4)
C33 C34 1.389(3)
C34 C35 1.387(4)
C35 C36 1.372(4)
C36 C37 1.381(4)
C37 C38 1.382(4)
C39 C44 1.378(4)
C39 C40 1.390(4)
C40 C41 1.381(5)
C41 C42 1.379(5)
C42 C43 1.374(5)
C43 C44 1.390(4)
C45 C50 1.372(4)
C45 C46 1.376(4)
C46 C47 1.384(5)
C47 C48 1.363(5)
C48 C49 1.360(5)
C49 C50 1.383(4)
C51 C52 1.382(4)
C51 C56 1.395(4)
C52 C53 1.383(4)
C53 C54 1.368(4)
C54 C55 1.380(4)
C55 C56 1.372(4)

loop_
_geom_torsion_atom_site_label_1
_geom_torsion_atom_site_label_2
_geom_torsion_atom_site_label_3
_geom_torsion_atom_site_label_4
_geom_torsion
P2 N1 P1 C27 -119.6(2)
P2 N1 P1 C21 122.6(2)
P2 N1 P1 C33 2.0(3)
P1 N1 P2 C51 -9.4(3)
P1 N1 P2 C39 -127.9(2)
P1 N1 P2 C45 113.2(3)
C19 B1 C1 C2 -2.7(4)
C13 B1 C1 C2 -124.1(3)
C7 B1 C1 C2 115.6(3)
C19 B1 C1 C6 -177.2(2)
C13 B1 C1 C6 61.3(3)
C7 B1 C1 C6 -59.0(3)
C6 C1 C2 F2 179.2(2)
B1 C1 C2 F2 4.2(4)
C6 C1 C2 C3 -1.5(4)
B1 C1 C2 C3 -176.5(3)
F2 C2 C3 F3 0.6(4)
C1 C2 C3 F3 -178.7(3)
F2 C2 C3 C4 -178.9(3)
C1 C2 C3 C4 1.7(5)
F3 C3 C4 F4 0.5(5)
C2 C3 C4 F4 -179.9(3)
F3 C3 C4 C5 -179.9(3)
C2 C3 C4 C5 -0.3(5)
F4 C4 C5 F5 0.2(4)
C3 C4 C5 F5 -179.4(3)
F4 C4 C5 C6 178.6(3)
C3 C4 C5 C6 -0.9(5)
F5 C5 C6 F6 1.0(4)
C4 C5 C6 F6 -177.5(3)
F5 C5 C6 C1 179.5(2)
C4 C5 C6 C1 1.1(5)
C2 C1 C6 F6 178.6(2)
B1 C1 C6 F6 -6.0(4)
C2 C1 C6 C5 0.1(4)
B1 C1 C6 C5 175.5(3)
C19 B1 C7 C8 -130.0(3)
C13 B1 C7 C8 -12.5(4)
C1 B1 C7 C8 107.6(3)
C19 B1 C7 C12 53.6(3)
C13 B1 C7 C12 171.0(2)
C1 B1 C7 C12 -68.9(3)
C12 C7 C8 F8 177.9(2)
B1 C7 C8 F8 1.2(4)
C12 C7 C8 C9 -1.7(4)
B1 C7 C8 C9 -178.4(3)
F8 C8 C9 F9 1.5(3)
C7 C8 C9 F9 -178.9(2)
F8 C8 C9 C10 -178.3(2)
C7 C8 C9 C10 1.3(4)
F9 C9 C10 F10 -0.6(4)
C8 C9 C10 F10 179.2(2)
F9 C9 C10 C11 179.9(2)
C8 C9 C10 C11 -0.3(4)
F10 C10 C11 F11 0.1(4)
C9 C10 C11 F11 179.5(2)
F10 C10 C11 C12 -179.6(2)
C9 C10 C11 C12 -0.1(4)
F11 C11 C12 F12 -1.7(4)
C10 C11 C12 F12 177.9(2)
F11 C11 C12 C7 180.0(2)
C10 C11 C12 C7 -0.4(5)
C8 C7 C12 F12 -177.0(2)
B1 C7 C12 F12 0.0(4)
C8 C7 C12 C11 1.3(4)
B1 C7 C12 C11 178.3(3)
C19 B1 C13 C14 -111.1(3)
C7 B1 C13 C14 129.7(3)
C1 B1 C13 C14 15.3(4)
C19 B1 C13 C18 64.1(3)
C7 B1 C13 C18 -55.1(3)
C1 B1 C13 C18 -169.5(2)
C18 C13 C14 F14 -176.6(2)
B1 C13 C14 F14 -1.0(4)
C18 C13 C14 C15 3.4(4)
B1 C13 C14 C15 179.0(3)
F14 C14 C15 F15 -2.6(4)
C13 C14 C15 F15 177.3(2)
F14 C14 C15 C16 178.9(2)
C13 C14 C15 C16 -1.2(4)
F15 C15 C16 F16 -0.5(4)
C14 C15 C16 F16 178.0(2)
F15 C15 C16 C17 -179.8(2)
C14 C15 C16 C17 -1.3(4)
F16 C16 C17 F17 0.9(4)
C15 C16 C17 F17 -179.9(2)
F16 C16 C17 C18 -178.1(2)
C15 C16 C17 C18 1.2(4)
F17 C17 C18 F18 0.9(4)
C16 C17 C18 F18 179.9(2)
F17 C17 C18 C13 -177.5(2)
C16 C17 C18 C13 1.5(4)
C14 C13 C18 F18 178.1(2)
B1 C13 C18 F18 2.2(4)
C14 C13 C18 C17 -3.6(4)
B1 C13 C18 C17 -179.5(3)
C13 B1 C19 C20 49.6(3)
C7 B1 C19 C20 170.8(2)
C1 B1 C19 C20 -74.8(3)
N1 P1 C21 C22 -34.4(3)
C27 P1 C21 C22 -154.1(2)
C33 P1 C21 C22 90.4(2)
N1 P1 C21 C26 147.1(2)
C27 P1 C21 C26 27.4(3)
C33 P1 C21 C26 -88.2(2)
C26 C21 C22 C23 -0.1(4)
P1 C21 C22 C23 -178.6(2)
C21 C22 C23 C24 -0.4(5)
C22 C23 C24 C25 0.0(5)
C23 C24 C25 C26 0.7(5)
C22 C21 C26 C25 0.9(4)
P1 C21 C26 C25 179.4(2)
C24 C25 C26 C21 -1.2(5)
N1 P1 C27 C32 -27.9(3)
C21 P1 C27 C32 90.6(3)
C33 P1 C27 C32 -153.6(2)
N1 P1 C27 C28 154.1(2)
C21 P1 C27 C28 -87.4(3)
C33 P1 C27 C28 28.4(3)
C32 C27 C28 C29 -1.5(5)
P1 C27 C28 C29 176.5(3)
C27 C28 C29 C30 1.3(6)
C28 C29 C30 C31 -0.6(6)
C29 C30 C31 C32 0.2(6)
C28 C27 C32 C31 1.1(5)
P1 C27 C32 C31 -176.9(2)
C30 C31 C32 C27 -0.4(5)
N1 P1 C33 C38 -63.4(2)
C27 P1 C33 C38 59.8(2)
C21 P1 C33 C38 175.4(2)
N1 P1 C33 C34 113.1(2)
C27 P1 C33 C34 -123.6(2)
C21 P1 C33 C34 -8.0(3)
C38 C33 C34 C35 -0.3(4)
P1 C33 C34 C35 -176.8(2)
C33 C34 C35 C36 1.0(4)
C34 C35 C36 C37 -1.0(5)
C35 C36 C37 C38 0.3(5)
C36 C37 C38 C33 0.4(4)
C34 C33 C38 C37 -0.4(4)
P1 C33 C38 C37 176.2(2)
N1 P2 C39 C44 -31.1(3)
C51 P2 C39 C44 -154.8(2)
C45 P2 C39 C44 89.1(3)
N1 P2 C39 C40 150.5(2)
C51 P2 C39 C40 26.9(3)
C45 P2 C39 C40 -89.3(3)
C44 C39 C40 C41 -0.5(5)
P2 C39 C40 C41 177.9(3)
C39 C40 C41 C42 0.8(5)
C40 C41 C42 C43 -0.8(6)
C41 C42 C43 C44 0.4(6)
C40 C39 C44 C43 0.1(5)
P2 C39 C44 C43 -178.3(3)
C42 C43 C44 C39 0.0(5)
N1 P2 C45 C50 -31.8(3)
C51 P2 C45 C50 94.0(2)
C39 P2 C45 C50 -151.8(2)
N1 P2 C45 C46 148.3(3)
C51 P2 C45 C46 -85.9(3)
C39 P2 C45 C46 28.3(3)
C50 C45 C46 C47 -1.2(5)
P2 C45 C46 C47 178.7(3)
C45 C46 C47 C48 -0.3(6)
C46 C47 C48 C49 1.5(6)
C47 C48 C49 C50 -1.1(6)
C46 C45 C50 C49 1.6(5)
P2 C45 C50 C49 -178.3(3)
C48 C49 C50 C45 -0.5(6)
N1 P2 C51 C52 118.7(2)
C39 P2 C51 C52 -120.4(2)
C45 P2 C51 C52 -4.7(3)
N1 P2 C51 C56 -59.0(2)
C39 P2 C51 C56 62.0(2)
C45 P2 C51 C56 177.7(2)
C56 C51 C52 C53 0.5(4)
P2 C51 C52 C53 -177.1(2)
C51 C52 C53 C54 -0.6(5)
C52 C53 C54 C55 0.6(5)
C53 C54 C55 C56 -0.5(5)
C54 C55 C56 C51 0.4(5)
C52 C51 C56 C55 -0.5(4)
P2 C51 C56 C55 177.3(2)

loop_
_cod_related_entry_id
_cod_related_entry_database
_cod_related_entry_code
1 ChemSpider 30652771
